data_4060983
loop_
_publ_author_name
'Zhou, Shaolin'
'Liu, Dongyun'
'Liu, Yuanhong'

_publ_section_title
;
 Heterocyclized Carbometalation of Alkynes: Unexpected Formation of
 Eight-Membered Oxazirconacycles with an Intramolecularly Coordinated
 Isoquinoline Moiety
;
_journal_coden_ASTM ORGND7
_journal_issue 25
_journal_name_full Organometallics
_journal_page_first 5900
_journal_page_last 5902
_journal_paper_doi 10.1021/om049302q
_journal_volume 23
_journal_year 2004
_chemical_formula_sum 'C76 H62 N2 O10 Zr2'
_chemical_formula_weight 1345.72
_space_group_IT_number 14
_symmetry_cell_setting monoclinic
_symmetry_space_group_name_Hall '-P 2ybc'
_symmetry_space_group_name_H-M 'P 1 21/c 1'
_cell_angle_alpha 90.00
_cell_angle_beta 102.655(4)
_cell_angle_gamma 90.00
_cell_formula_units_Z 4
_cell_length_a 11.658(2)
_cell_length_b 22.853(4)
_cell_length_c 24.228(5)
_cell_measurement_temperature 293(2)
_cell_volume 6298(2)
_diffrn_ambient_temperature 293(2)
_exptl_crystal_density_diffrn 1.419
_cod_depositor_comments
;
The following automatic conversions were performed:
'_symmetry_cell_setting' value 'Monoclinic' changed to 'monoclinic'
according to '/home/saulius/struct/CIF-dictionaries/cif_core.dic'
dictionary named 'cif_core.dic' version 2.4.1 from 2010-06-29.

Automatic conversion script
Id: cif_fix_enum 1527 2010-12-29 10:47:43Z saulius 
;
_cod_original_sg_symbol_H-M 'P 21/c'
_cod_database_code 4060983

loop_
_symmetry_equiv_pos_as_xyz
'x, y, z'
'-x, y+1/2, -z+1/2'
'-x, -y, -z'
'x, -y-1/2, z-1/2'

loop_
_atom_site_label
_atom_site_type_symbol
_atom_site_fract_x
_atom_site_fract_y
_atom_site_fract_z
_atom_site_U_iso_or_equiv
_atom_site_adp_type
_atom_site_occupancy
_atom_site_symmetry_multiplicity
_atom_site_calc_flag
_atom_site_refinement_flags
_atom_site_disorder_assembly
_atom_site_disorder_group
Zr1 Zr 0.14072(5) 0.28721(2) 0.16569(2) 0.03987(17) Uani 1 1 d . . .
Zr2 Zr 0.51664(5) 0.15681(3) 0.98102(3) 0.0508(2) Uani 1 1 d . . .
O1 O 0.0264(3) 0.36223(15) 0.15345(17) 0.0508(12) Uani 1 1 d . . .
O2 O -0.1422(3) 0.40832(16) 0.15393(17) 0.0531(12) Uani 1 1 d . . .
O3 O -0.3948(4) 0.36240(18) 0.16809(19) 0.0687(15) Uani 1 1 d . . .
O4 O -0.2640(4) 0.38412(19) 0.24774(19) 0.0702(14) Uani 1 1 d . . .
O5 O 0.4052(3) 0.08796(17) 1.00072(17) 0.0575(13) Uani 1 1 d . . .
O6 O 0.2319(4) 0.04266(18) 0.99124(19) 0.0691(14) Uani 1 1 d . . .
O7 O -0.0058(4) 0.10739(19) 1.0001(2) 0.0721(14) Uani 1 1 d . . .
O8 O -0.0029(4) 0.07222(18) 0.91397(19) 0.0631(13) Uani 1 1 d . . .
O9 O 0.3761(6) 0.5119(3) 0.1739(3) 0.165(3) Uani 1 1 d . . .
O10 O 0.2291(5) 0.4884(2) 0.1026(2) 0.0943(18) Uani 1 1 d . . .
N1 N -0.0448(4) 0.2621(2) 0.18007(18) 0.0353(12) Uani 1 1 d . . .
N2 N 0.3201(4) 0.1847(2) 0.95908(18) 0.0423(13) Uani 1 1 d . . .
C1 C 0.1163(8) 0.2403(3) 0.0692(3) 0.069(2) Uani 1 1 d . . .
H1 H 0.0742 0.2056 0.0616 0.083 Uiso 1 1 calc R . .
C2 C 0.0690(8) 0.2959(4) 0.0604(3) 0.081(3) Uani 1 1 d . . .
H2 H -0.0096 0.3057 0.0469 0.097 Uiso 1 1 calc R . .
C3 C 0.1655(9) 0.3352(3) 0.0766(3) 0.080(3) Uani 1 1 d . . .
H3 H 0.1610 0.3758 0.0752 0.096 Uiso 1 1 calc R . .
C4 C 0.2671(7) 0.3029(4) 0.0947(3) 0.074(2) Uani 1 1 d . . .
H4 H 0.3422 0.3183 0.1070 0.088 Uiso 1 1 calc R . .
C5 C 0.2395(7) 0.2444(3) 0.0916(3) 0.067(2) Uani 1 1 d . . .
H5 H 0.2913 0.2135 0.1021 0.080 Uiso 1 1 calc R . .
C6 C 0.2350(7) 0.3636(3) 0.2384(3) 0.071(2) Uani 1 1 d . . .
H6 H 0.2125 0.4025 0.2319 0.085 Uiso 1 1 calc R . .
C7 C 0.3247(6) 0.3363(3) 0.2212(3) 0.068(2) Uani 1 1 d . . .
H7 H 0.3751 0.3538 0.2012 0.082 Uiso 1 1 calc R . .
C8 C 0.3294(6) 0.2786(3) 0.2380(3) 0.0572(19) Uani 1 1 d . . .
H8 H 0.3821 0.2509 0.2304 0.069 Uiso 1 1 calc R . .
C9 C 0.2449(6) 0.2688(3) 0.2674(3) 0.0544(19) Uani 1 1 d . . .
H9 H 0.2306 0.2336 0.2841 0.065 Uiso 1 1 calc R . .
C10 C 0.1823(5) 0.3220(3) 0.2681(3) 0.0586(19) Uani 1 1 d . . .
H10 H 0.1188 0.3282 0.2848 0.070 Uiso 1 1 calc R . .
C11 C -0.0770(6) 0.3657(3) 0.1610(2) 0.0429(17) Uani 1 1 d . . .
C12 C -0.1207(5) 0.3081(3) 0.1800(2) 0.0395(16) Uani 1 1 d . . .
C13 C -0.2227(5) 0.3027(3) 0.1980(2) 0.0403(16) Uani 1 1 d . . .
C14 C -0.2538(5) 0.2482(3) 0.2177(2) 0.0392(15) Uani 1 1 d . . .
C15 C -0.3541(5) 0.2413(3) 0.2414(3) 0.0515(18) Uani 1 1 d . . .
H15 H -0.4030 0.2732 0.2425 0.062 Uiso 1 1 calc R . .
C16 C -0.3801(5) 0.1892(3) 0.2624(3) 0.0586(19) Uani 1 1 d . . .
H16 H -0.4458 0.1856 0.2780 0.070 Uiso 1 1 calc R . .
C17 C -0.3058(5) 0.1403(3) 0.2604(3) 0.059(2) Uani 1 1 d . . .
H17 H -0.3234 0.1044 0.2746 0.071 Uiso 1 1 calc R . .
C18 C -0.2089(5) 0.1457(3) 0.2378(3) 0.0503(18) Uani 1 1 d . . .
H18 H -0.1622 0.1129 0.2366 0.060 Uiso 1 1 calc R . .
C19 C -0.1770(5) 0.1988(2) 0.2162(2) 0.0339(15) Uani 1 1 d . . .
C20 C -0.0712(5) 0.2085(2) 0.1960(2) 0.0339(14) Uani 1 1 d . . .
C21 C 0.0212(5) 0.1653(2) 0.1931(2) 0.0350(15) Uani 1 1 d . . .
C22 C 0.1228(5) 0.1860(2) 0.1825(2) 0.0385(15) Uani 1 1 d . . .
C23 C 0.2174(5) 0.1418(2) 0.1804(3) 0.0371(15) Uani 1 1 d . . .
C24 C 0.3101(5) 0.1317(2) 0.2268(3) 0.0462(17) Uani 1 1 d . . .
H24 H 0.3140 0.1533 0.2597 0.055 Uiso 1 1 calc R . .
C25 C 0.3953(5) 0.0909(3) 0.2252(3) 0.0538(19) Uani 1 1 d . . .
H25 H 0.4540 0.0840 0.2573 0.065 Uiso 1 1 calc R . .
C26 C 0.3947(5) 0.0602(3) 0.1763(3) 0.059(2) Uani 1 1 d . . .
H26 H 0.4545 0.0339 0.1743 0.071 Uiso 1 1 calc R . .
C27 C 0.3036(5) 0.0692(3) 0.1307(3) 0.0509(18) Uani 1 1 d . . .
H27 H 0.3004 0.0476 0.0979 0.061 Uiso 1 1 calc R . .
C28 C 0.2178(5) 0.1091(2) 0.1323(2) 0.0442(16) Uani 1 1 d . . .
H28 H 0.1581 0.1146 0.1003 0.053 Uiso 1 1 calc R . .
C29 C 0.0003(5) 0.1016(3) 0.1995(3) 0.0386(15) Uani 1 1 d . . .
C30 C 0.0581(5) 0.0712(3) 0.2475(3) 0.0534(18) Uani 1 1 d . . .
H30 H 0.1103 0.0910 0.2759 0.064 Uiso 1 1 calc R . .
C31 C 0.0392(6) 0.0127(3) 0.2532(4) 0.077(2) Uani 1 1 d . . .
H31 H 0.0780 -0.0073 0.2854 0.092 Uiso 1 1 calc R . .
C32 C -0.0375(8) -0.0161(3) 0.2113(4) 0.096(3) Uani 1 1 d . . .
H32 H -0.0504 -0.0559 0.2151 0.115 Uiso 1 1 calc R . .
C33 C -0.0951(7) 0.0124(4) 0.1639(4) 0.088(3) Uani 1 1 d . . .
H33 H -0.1478 -0.0077 0.1360 0.105 Uiso 1 1 calc R . .
C34 C -0.0749(5) 0.0708(3) 0.1579(3) 0.059(2) Uani 1 1 d . . .
H34 H -0.1127 0.0900 0.1251 0.071 Uiso 1 1 calc R . .
C35 C -0.3027(6) 0.3534(3) 0.2010(3) 0.0541(19) Uani 1 1 d . . .
C36 C -0.3340(6) 0.4351(3) 0.2563(3) 0.106(3) Uani 1 1 d . . .
H36A H -0.4159 0.4250 0.2472 0.149 Uiso 1 1 calc R . .
H36B H -0.3200 0.4664 0.2322 0.149 Uiso 1 1 calc R . .
H36C H -0.3120 0.4474 0.2951 0.149 Uiso 1 1 calc R . .
C37 C 0.5566(7) 0.1526(5) 1.0871(3) 0.085(3) Uani 1 1 d . . .
H37 H 0.4935 0.1456 1.1040 0.102 Uiso 1 1 calc R . .
C38 C 0.5978(8) 0.2067(4) 1.0739(3) 0.079(3) Uani 1 1 d . . .
H38 H 0.5651 0.2425 1.0805 0.095 Uiso 1 1 calc R . .
C39 C 0.6910(7) 0.2002(5) 1.0505(3) 0.091(3) Uani 1 1 d . . .
H39 H 0.7327 0.2300 1.0375 0.109 Uiso 1 1 calc R . .
C40 C 0.7130(7) 0.1423(6) 1.0492(4) 0.102(3) Uani 1 1 d . . .
H40 H 0.7751 0.1256 1.0362 0.123 Uiso 1 1 calc R . .
C41 C 0.6288(9) 0.1110(4) 1.0701(4) 0.092(3) Uani 1 1 d . . .
H41 H 0.6222 0.0705 1.0722 0.110 Uiso 1 1 calc R . .
C42 C 0.5505(9) 0.1691(3) 0.8824(3) 0.077(2) Uani 1 1 d . . .
H42 H 0.5477 0.2066 0.8672 0.092 Uiso 1 1 calc R . .
C43 C 0.6502(7) 0.1423(5) 0.9154(4) 0.084(3) Uani 1 1 d . . .
H43 H 0.7252 0.1582 0.9265 0.101 Uiso 1 1 calc R . .
C44 C 0.6136(10) 0.0865(4) 0.9283(4) 0.096(3) Uani 1 1 d . . .
H44 H 0.6614 0.0587 0.9502 0.115 Uiso 1 1 calc R . .
C45 C 0.4968(9) 0.0789(4) 0.9037(4) 0.092(3) Uani 1 1 d . . .
H45 H 0.4532 0.0451 0.9055 0.111 Uiso 1 1 calc R . .
C46 C 0.4547(7) 0.1299(4) 0.8759(3) 0.082(3) Uani 1 1 d . . .
H46 H 0.3779 0.1371 0.8566 0.098 Uiso 1 1 calc R . .
C47 C 0.2959(6) 0.0855(3) 0.9866(3) 0.0541(19) Uani 1 1 d . . .
C48 C 0.2386(5) 0.1422(3) 0.9635(2) 0.0385(15) Uani 1 1 d . . .
C49 C 0.1223(5) 0.1507(3) 0.9456(2) 0.0396(15) Uani 1 1 d . . .
C50 C 0.0802(5) 0.2031(3) 0.9167(2) 0.0441(16) Uani 1 1 d . . .
C51 C -0.0405(5) 0.2121(3) 0.8920(3) 0.0587(19) Uani 1 1 d . . .
H51 H -0.0950 0.1841 0.8972 0.070 Uiso 1 1 calc R . .
C52 C -0.0790(6) 0.2607(3) 0.8608(3) 0.062(2) Uani 1 1 d . . .
H52 H -0.1586 0.2656 0.8449 0.074 Uiso 1 1 calc R . .
C53 C 0.0022(5) 0.3030(3) 0.8530(3) 0.060(2) Uani 1 1 d . . .
H53 H -0.0231 0.3359 0.8311 0.071 Uiso 1 1 calc R . .
C54 C 0.1195(5) 0.2962(3) 0.8774(2) 0.0482(17) Uani 1 1 d . . .
H54 H 0.1722 0.3250 0.8719 0.058 Uiso 1 1 calc R . .
C55 C 0.1628(5) 0.2468(3) 0.9109(2) 0.0385(15) Uani 1 1 d . . .
C56 C 0.2856(5) 0.2370(3) 0.9369(2) 0.0380(15) Uani 1 1 d . . .
C57 C 0.3812(5) 0.2789(2) 0.9413(2) 0.0374(15) Uani 1 1 d . . .
C58 C 0.4916(5) 0.2574(3) 0.9589(2) 0.0399(16) Uani 1 1 d . . .
C59 C 0.5898(5) 0.3021(3) 0.9699(3) 0.0469(17) Uani 1 1 d . . .
C60 C 0.6765(6) 0.3045(3) 0.9390(3) 0.069(2) Uani 1 1 d . . .
H60 H 0.6732 0.2791 0.9087 0.083 Uiso 1 1 calc R . .
C61 C 0.7671(6) 0.3439(4) 0.9523(4) 0.094(3) Uani 1 1 d . . .
H61 H 0.8252 0.3447 0.9314 0.113 Uiso 1 1 calc R . .
C62 C 0.7723(7) 0.3822(3) 0.9965(4) 0.089(3) Uani 1 1 d . . .
H62 H 0.8331 0.4093 1.0053 0.107 Uiso 1 1 calc R . .
C63 C 0.6872(7) 0.3804(3) 1.0276(3) 0.079(2) Uani 1 1 d . . .
H63 H 0.6904 0.4059 1.0578 0.095 Uiso 1 1 calc R . .
C64 C 0.5977(5) 0.3407(3) 1.0139(3) 0.0567(18) Uani 1 1 d . . .
H64 H 0.5402 0.3398 1.0351 0.068 Uiso 1 1 calc R . .
C65 C 0.3552(5) 0.3423(3) 0.9296(2) 0.0397(15) Uani 1 1 d . . .
C66 C 0.3881(5) 0.3699(3) 0.8849(3) 0.0519(18) Uani 1 1 d . . .
H66 H 0.4339 0.3502 0.8639 0.062 Uiso 1 1 calc R . .
C67 C 0.3525(6) 0.4271(3) 0.8713(3) 0.066(2) Uani 1 1 d . . .
H67 H 0.3718 0.4448 0.8400 0.080 Uiso 1 1 calc R . .
C68 C 0.2892(6) 0.4581(3) 0.9034(3) 0.074(2) Uani 1 1 d . . .
H68 H 0.2667 0.4966 0.8945 0.089 Uiso 1 1 calc R . .
C69 C 0.2599(6) 0.4301(3) 0.9493(3) 0.075(2) Uani 1 1 d . . .
H69 H 0.2171 0.4501 0.9716 0.090 Uiso 1 1 calc R . .
C70 C 0.2938(5) 0.3731(3) 0.9623(3) 0.0564(19) Uani 1 1 d . . .
H70 H 0.2749 0.3552 0.9936 0.068 Uiso 1 1 calc R . .
C71 C 0.0347(6) 0.1075(3) 0.9580(3) 0.0562(19) Uani 1 1 d . . .
C72 C -0.0865(5) 0.0273(3) 0.9194(3) 0.082(3) Uani 1 1 d . . .
H72A H -0.1218 0.0364 0.9506 0.123 Uiso 1 1 calc R . .
H72B H -0.0470 -0.0097 0.9259 0.123 Uiso 1 1 calc R . .
H72C H -0.1464 0.0254 0.8852 0.123 Uiso 1 1 calc R . .
C73 C 0.3427(9) 0.4906(4) 0.1269(4) 0.095(3) Uani 1 1 d . . .
C74 C 0.4199(6) 0.4663(3) 0.0934(3) 0.101(3) Uani 1 1 d . . .
H74A H 0.4397 0.4961 0.0692 0.151 Uiso 1 1 calc R . .
H74B H 0.3807 0.4347 0.0708 0.151 Uiso 1 1 calc R . .
H74C H 0.4903 0.4520 0.1180 0.151 Uiso 1 1 calc R . .
C75 C 0.1474(8) 0.5142(4) 0.1321(4) 0.121(3) Uani 1 1 d . . .
H75A H 0.1434 0.4908 0.1650 0.145 Uiso 1 1 calc R . .
H75B H 0.1735 0.5532 0.1448 0.145 Uiso 1 1 calc R . .
C76 C 0.0341(7) 0.5171(4) 0.0949(4) 0.168(5) Uani 1 1 d . . .
H76A H 0.0430 0.5215 0.0567 0.152 Uiso 1 1 calc R . .
H76B H -0.0083 0.5500 0.1050 0.152 Uiso 1 1 calc R . .
H76C H -0.0085 0.4818 0.0982 0.152 Uiso 1 1 calc R . .

loop_
_atom_site_aniso_label
_atom_site_aniso_U_11
_atom_site_aniso_U_22
_atom_site_aniso_U_33
_atom_site_aniso_U_23
_atom_site_aniso_U_13
_atom_site_aniso_U_12
Zr1 0.0454(4) 0.0365(4) 0.0408(4) 0.0028(3) 0.0164(3) -0.0012(3)
Zr2 0.0403(4) 0.0576(5) 0.0541(4) 0.0111(4) 0.0096(3) 0.0051(3)
O1 0.045(3) 0.040(3) 0.074(3) 0.008(2) 0.027(2) 0.003(2)
O2 0.056(3) 0.033(3) 0.067(3) 0.001(2) 0.007(2) 0.007(2)
O3 0.052(3) 0.068(3) 0.084(4) 0.001(3) 0.011(3) 0.021(3)
O4 0.089(4) 0.054(3) 0.068(4) -0.015(3) 0.018(3) 0.016(3)
O5 0.035(3) 0.057(3) 0.079(3) 0.017(2) 0.010(2) 0.006(2)
O6 0.072(3) 0.053(3) 0.079(4) 0.015(3) 0.008(3) -0.007(3)
O7 0.083(4) 0.067(3) 0.076(4) -0.002(3) 0.038(3) -0.027(3)
O8 0.067(3) 0.054(3) 0.067(3) -0.015(3) 0.012(3) -0.022(3)
O9 0.152(6) 0.199(8) 0.127(6) -0.068(6) -0.004(5) 0.029(5)
O10 0.068(4) 0.103(5) 0.110(5) -0.011(4) 0.014(4) -0.007(3)
N1 0.042(3) 0.027(3) 0.038(3) 0.004(2) 0.010(2) 0.007(2)
N2 0.052(3) 0.041(3) 0.032(3) 0.001(3) 0.006(3) -0.007(3)
C1 0.113(7) 0.058(6) 0.040(4) -0.013(4) 0.026(4) -0.006(5)
C2 0.124(8) 0.072(6) 0.044(5) 0.003(4) 0.012(5) 0.038(6)
C3 0.152(8) 0.052(5) 0.053(5) 0.010(4) 0.059(5) -0.014(6)
C4 0.081(6) 0.085(7) 0.068(6) 0.012(5) 0.046(5) -0.002(5)
C5 0.102(7) 0.053(5) 0.064(5) 0.004(4) 0.057(5) 0.014(5)
C6 0.109(7) 0.036(5) 0.056(5) 0.004(4) -0.009(5) -0.023(5)
C7 0.059(5) 0.077(6) 0.075(6) -0.013(5) 0.027(4) -0.026(5)
C8 0.056(5) 0.051(5) 0.065(5) -0.006(4) 0.016(4) -0.022(4)
C9 0.067(5) 0.042(5) 0.049(5) -0.004(3) 0.000(4) -0.003(4)
C10 0.063(5) 0.069(5) 0.041(4) -0.017(4) 0.004(4) 0.012(4)
C11 0.051(5) 0.036(4) 0.041(4) -0.004(3) 0.009(3) 0.005(4)
C12 0.044(4) 0.039(4) 0.033(4) -0.003(3) 0.005(3) 0.002(3)
C13 0.043(4) 0.041(4) 0.035(4) -0.003(3) 0.002(3) 0.007(3)
C14 0.031(4) 0.047(4) 0.039(4) -0.001(3) 0.005(3) -0.003(3)
C15 0.043(4) 0.052(5) 0.060(5) 0.001(4) 0.011(4) 0.003(4)
C16 0.050(4) 0.054(5) 0.079(5) -0.002(4) 0.028(4) -0.005(4)
C17 0.051(4) 0.049(5) 0.082(6) 0.013(4) 0.023(4) -0.009(4)
C18 0.036(4) 0.045(4) 0.069(5) 0.002(4) 0.011(3) 0.006(3)
C19 0.032(3) 0.037(4) 0.032(4) -0.002(3) 0.003(3) -0.002(3)
C20 0.033(4) 0.035(4) 0.030(3) -0.001(3) 0.001(3) -0.004(3)
C21 0.036(4) 0.035(4) 0.033(4) -0.001(3) 0.005(3) 0.004(3)
C22 0.044(4) 0.031(4) 0.039(4) -0.002(3) 0.008(3) -0.001(3)
C23 0.034(4) 0.029(4) 0.053(4) 0.001(3) 0.020(3) -0.004(3)
C24 0.045(4) 0.051(4) 0.042(4) -0.004(3) 0.007(3) 0.011(3)
C25 0.036(4) 0.044(4) 0.080(6) 0.015(4) 0.010(4) 0.003(3)
C26 0.047(5) 0.044(5) 0.099(6) 0.004(4) 0.040(4) 0.004(4)
C27 0.063(5) 0.041(4) 0.056(5) -0.002(3) 0.029(4) 0.011(4)
C28 0.064(5) 0.031(4) 0.039(4) 0.003(3) 0.013(3) 0.002(3)
C29 0.033(4) 0.038(4) 0.045(4) 0.001(3) 0.011(3) 0.002(3)
C30 0.057(4) 0.045(5) 0.062(5) 0.007(4) 0.021(4) 0.006(4)
C31 0.089(6) 0.050(6) 0.103(7) 0.039(5) 0.047(5) 0.029(5)
C32 0.131(9) 0.035(5) 0.146(10) -0.001(6) 0.086(7) -0.009(5)
C33 0.095(7) 0.065(6) 0.108(8) -0.023(5) 0.034(6) -0.028(5)
C34 0.058(5) 0.052(5) 0.064(5) -0.001(4) 0.007(4) -0.008(4)
C35 0.050(5) 0.045(5) 0.074(6) 0.012(4) 0.030(4) 0.010(4)
C36 0.131(7) 0.061(5) 0.143(8) -0.023(5) 0.070(6) 0.043(5)
C37 0.082(6) 0.114(8) 0.048(5) 0.020(6) -0.012(4) -0.019(7)
C38 0.074(6) 0.094(7) 0.054(5) 0.010(5) -0.017(5) -0.021(6)
C39 0.046(6) 0.146(10) 0.072(6) 0.039(7) -0.007(5) -0.007(6)
C40 0.054(6) 0.172(11) 0.074(7) 0.046(7) -0.002(5) 0.025(7)
C41 0.089(7) 0.079(7) 0.095(7) 0.032(6) -0.006(6) 0.014(6)
C42 0.121(7) 0.072(6) 0.055(5) -0.005(5) 0.061(5) 0.003(6)
C43 0.050(5) 0.121(9) 0.085(6) -0.006(6) 0.026(5) -0.002(6)
C44 0.132(9) 0.074(7) 0.089(7) 0.015(6) 0.039(7) 0.053(7)
C45 0.117(8) 0.068(7) 0.104(8) -0.020(6) 0.051(6) -0.009(7)
C46 0.082(7) 0.089(7) 0.069(6) -0.026(5) 0.007(5) 0.012(6)
C47 0.055(5) 0.054(5) 0.056(5) 0.004(4) 0.017(4) -0.006(4)
C48 0.041(4) 0.038(4) 0.037(4) -0.006(3) 0.009(3) -0.007(3)
C49 0.042(4) 0.038(4) 0.041(4) -0.004(3) 0.013(3) -0.005(3)
C50 0.046(4) 0.047(4) 0.041(4) -0.007(3) 0.012(3) -0.008(4)
C51 0.035(4) 0.080(5) 0.057(5) 0.007(4) 0.001(3) -0.014(4)
C52 0.043(4) 0.083(6) 0.057(5) 0.011(4) 0.003(4) 0.006(4)
C53 0.038(4) 0.076(6) 0.062(5) 0.017(4) 0.004(4) 0.006(4)
C54 0.048(4) 0.048(4) 0.049(4) 0.009(3) 0.011(3) -0.003(3)
C55 0.037(4) 0.044(4) 0.037(4) -0.005(3) 0.014(3) -0.002(3)
C56 0.038(4) 0.042(4) 0.036(4) -0.007(3) 0.012(3) -0.008(3)
C57 0.046(4) 0.038(4) 0.029(4) 0.000(3) 0.010(3) -0.004(3)
C58 0.033(4) 0.057(4) 0.030(4) -0.001(3) 0.008(3) -0.008(3)
C59 0.040(4) 0.055(5) 0.046(4) 0.004(3) 0.010(3) -0.007(3)
C60 0.069(5) 0.073(5) 0.072(5) -0.017(4) 0.033(4) -0.029(4)
C61 0.073(6) 0.110(7) 0.114(8) -0.017(6) 0.052(5) -0.048(5)
C62 0.068(6) 0.072(6) 0.115(8) -0.010(6) -0.006(6) -0.029(5)
C63 0.078(6) 0.078(6) 0.077(6) -0.025(5) 0.009(5) -0.019(5)
C64 0.061(5) 0.055(5) 0.057(5) -0.008(4) 0.018(4) -0.009(4)
C65 0.042(4) 0.047(4) 0.031(4) -0.004(3) 0.008(3) -0.011(3)
C66 0.058(4) 0.048(5) 0.055(5) 0.001(4) 0.022(4) -0.001(4)
C67 0.090(6) 0.056(5) 0.056(5) 0.006(4) 0.022(4) -0.025(4)
C68 0.093(6) 0.046(5) 0.072(6) -0.013(5) -0.005(5) -0.004(4)
C69 0.096(6) 0.083(6) 0.047(5) -0.010(4) 0.017(4) 0.029(5)
C70 0.070(5) 0.060(5) 0.043(4) 0.008(4) 0.021(4) 0.016(4)
C71 0.053(5) 0.058(5) 0.059(5) 0.016(4) 0.015(4) 0.004(4)
C72 0.065(5) 0.047(5) 0.140(7) -0.020(5) 0.034(5) -0.024(4)
C73 0.097(8) 0.086(7) 0.099(9) -0.028(6) 0.013(7) -0.001(6)
C74 0.067(6) 0.115(7) 0.116(8) -0.031(6) 0.013(5) -0.005(5)
C75 0.112(8) 0.145(9) 0.115(9) 0.014(7) 0.049(7) 0.024(7)
C76 0.093(7) 0.221(12) 0.183(12) 0.083(10) 0.014(8) 0.012(8)

loop_
_geom_bond_atom_site_label_1
_geom_bond_atom_site_label_2
_geom_bond_distance
_geom_bond_site_symmetry_2
_geom_bond_publ_flag
Zr1 O1 2.152(4) . ?
Zr1 N1 2.336(4) . ?
Zr1 C22 2.365(5) . ?
Zr1 C3 2.494(6) . ?
Zr1 C8 2.501(6) . ?
Zr1 C2 2.511(6) . ?
Zr1 C4 2.524(7) . ?
Zr1 C7 2.531(6) . ?
Zr1 C1 2.531(6) . ?
Zr1 C5 2.532(6) . ?
Zr1 C9 2.533(6) . ?
Zr1 C10 2.548(6) . ?
Zr2 O5 2.159(4) . ?
Zr2 N2 2.325(5) . ?
Zr2 C58 2.364(6) . ?
Zr2 C44 2.475(8) . ?
Zr2 C43 2.479(7) . ?
Zr2 C41 2.495(7) . ?
Zr2 C37 2.512(7) . ?
Zr2 C38 2.516(7) . ?
Zr2 C42 2.522(6) . ?
Zr2 C40 2.534(7) . ?
Zr2 C39 2.540(8) . ?
Zr2 C45 2.557(8) . ?
O1 C11 1.261(6) . ?
O2 C11 1.225(6) . ?
O3 C35 1.206(6) . ?
O4 C35 1.325(7) . ?
O4 C36 1.463(6) . ?
O5 C47 1.246(6) . ?
O6 C47 1.251(7) . ?
O7 C71 1.213(7) . ?
O8 C71 1.333(7) . ?
O8 C72 1.440(6) . ?
O9 C73 1.220(9) . ?
O10 C73 1.327(9) . ?
O10 C75 1.436(9) . ?
N1 C20 1.340(6) . ?
N1 C12 1.374(6) . ?
N2 C56 1.335(6) . ?
N2 C48 1.379(6) . ?
C1 C2 1.384(8) . ?
C1 C5 1.422(8) . ?
C1 H1 0.9300 . ?
C2 C3 1.426(8) . ?
C2 H2 0.9300 . ?
C3 C4 1.383(8) . ?
C3 H3 0.9300 . ?
C4 C5 1.372(8) . ?
C4 H4 0.9300 . ?
C5 H5 0.9300 . ?
C6 C7 1.360(8) . ?
C6 C10 1.410(8) . ?
C6 H6 0.9300 . ?
C7 C8 1.377(8) . ?
C7 H7 0.9300 . ?
C8 C9 1.355(8) . ?
C8 H8 0.9300 . ?
C9 C10 1.420(7) . ?
C9 H9 0.9300 . ?
C10 H10 0.9300 . ?
C11 C12 1.518(8) . ?
C12 C13 1.359(7) . ?
C13 C14 1.410(7) . ?
C13 C35 1.499(8) . ?
C14 C15 1.420(7) . ?
C14 C19 1.445(7) . ?
C15 C16 1.354(7) . ?
C15 H15 0.9300 . ?
C16 C17 1.422(7) . ?
C16 H16 0.9300 . ?
C17 C18 1.366(7) . ?
C17 H17 0.9300 . ?
C18 C19 1.404(7) . ?
C18 H18 0.9300 . ?
C19 C20 1.440(7) . ?
C20 C21 1.474(7) . ?
C21 C22 1.352(7) . ?
C21 C29 1.490(7) . ?
C22 C23 1.505(7) . ?
C23 C28 1.386(7) . ?
C23 C24 1.397(7) . ?
C24 C25 1.370(7) . ?
C24 H24 0.9300 . ?
C25 C26 1.375(8) . ?
C25 H25 0.9300 . ?
C26 C27 1.370(7) . ?
C26 H26 0.9300 . ?
C27 C28 1.360(7) . ?
C27 H27 0.9300 . ?
C28 H28 0.9300 . ?
C29 C34 1.377(7) . ?
C29 C30 1.395(7) . ?
C30 C31 1.367(8) . ?
C30 H30 0.9300 . ?
C31 C32 1.367(9) . ?
C31 H31 0.9300 . ?
C32 C33 1.361(10) . ?
C32 H32 0.9300 . ?
C33 C34 1.371(8) . ?
C33 H33 0.9300 . ?
C34 H34 0.9300 . ?
C36 H36A 0.9600 . ?
C36 H36B 0.9600 . ?
C36 H36C 0.9600 . ?
C37 C38 1.389(9) . ?
C37 C41 1.391(10) . ?
C37 H37 0.9300 . ?
C38 C39 1.341(10) . ?
C38 H38 0.9300 . ?
C39 C40 1.351(10) . ?
C39 H39 0.9300 . ?
C40 C41 1.396(10) . ?
C40 H40 0.9300 . ?
C41 H41 0.9300 . ?
C42 C43 1.400(8) . ?
C42 C46 1.413(9) . ?
C42 H42 0.9300 . ?
C43 C44 1.401(9) . ?
C43 H43 0.9300 . ?
C44 C45 1.373(9) . ?
C44 H44 0.9300 . ?
C45 C46 1.380(9) . ?
C45 H45 0.9300 . ?
C46 H46 0.9300 . ?
C47 C48 1.508(8) . ?
C48 C49 1.343(7) . ?
C49 C50 1.420(7) . ?
C49 C71 1.497(8) . ?
C50 C55 1.415(7) . ?
C50 C51 1.418(7) . ?
C51 C52 1.363(7) . ?
C51 H51 0.9300 . ?
C52 C53 1.395(8) . ?
C52 H52 0.9300 . ?
C53 C54 1.375(6) . ?
C53 H53 0.9300 . ?
C54 C55 1.417(7) . ?
C54 H54 0.9300 . ?
C55 C56 1.451(7) . ?
C56 C57 1.455(7) . ?
C57 C58 1.355(6) . ?
C57 C65 1.495(7) . ?
C58 C59 1.513(7) . ?
C59 C64 1.372(7) . ?
C59 C60 1.384(8) . ?
C60 C61 1.372(8) . ?
C60 H60 0.9300 . ?
C61 C62 1.374(9) . ?
C61 H61 0.9300 . ?
C62 C63 1.371(10) . ?
C62 H62 0.9300 . ?
C63 C64 1.368(8) . ?
C63 H63 0.9300 . ?
C64 H64 0.9300 . ?
C65 C70 1.373(8) . ?
C65 C66 1.378(7) . ?
C66 C67 1.390(8) . ?
C66 H66 0.9300 . ?
C67 C68 1.378(9) . ?
C67 H67 0.9300 . ?
C68 C69 1.390(9) . ?
C68 H68 0.9300 . ?
C69 C70 1.378(8) . ?
C69 H69 0.9300 . ?
C70 H70 0.9300 . ?
C72 H72A 0.9600 . ?
C72 H72B 0.9600 . ?
C72 H72C 0.9600 . ?
C73 C74 1.449(10) . ?
C74 H74A 0.9600 . ?
C74 H74B 0.9600 . ?
C74 H74C 0.9600 . ?
C75 C76 1.428(9) . ?
C75 H75A 0.9700 . ?
C75 H75B 0.9700 . ?
C76 H76A 0.9600 . ?
C76 H76B 0.9600 . ?
C76 H76C 0.9600 . ?
